data_7200477
loop_
_publ_author_name
'Adarsh, N. N.'
'Kumar, D. Krishna'
'Dastidar, Parthasarathi'

_publ_section_title
;
 Metal--organic frameworks derived from bis-pyridyl-bis-amide
 ligands: Effect of positional isomerism of the ligands, hydrogen
 bonding backbone, counter anions on the supramolecular structures
 and selective crystallization of the sulfate anion
;
_journal_coden_ASTM CRECF4
_journal_issue 5
_journal_name_full CrystEngComm
_journal_page_first 796
_journal_page_last 802
_journal_paper_doi 10.1039/b816221b
_journal_volume 11
_journal_year 2009
_chemical_formula_sum 'C36 H28 Cl2 Co N8 O4'
_chemical_formula_weight 766.49
_space_group_IT_number 154
_symmetry_cell_setting trigonal
_symmetry_space_group_name_Hall 'P 32 2"'
_symmetry_space_group_name_H-M 'P 32 2 1'
_atom_sites_solution_hydrogens geom
_atom_sites_solution_primary direct
_atom_sites_solution_secondary difmap
_audit_creation_method SHELXL-97
_cell_angle_alpha 90.00
_cell_angle_beta 90.00
_cell_angle_gamma 120.00
_cell_formula_units_Z 3
_cell_length_a 14.4804(7)
_cell_length_b 14.4804(7)
_cell_length_c 18.9354(18)
_cell_measurement_temperature 298(2)
_cell_volume 3438.5(4)
_computing_cell_refinement 'BRUKER AXS SMART 3'
_computing_data_collection 'BRUKER AXS SMART 3'
_computing_data_reduction 'BRUKER AXS SAINT'
_computing_molecular_graphics 'BRUKER SHELXLTL'
_computing_publication_material 'MERCURY 1.4.1'
_computing_structure_refinement 'SHELXL-97 (Sheldrick, 1997)'
_computing_structure_solution 'SHELXS-97 (Sheldrick, 1990)'
_diffrn_ambient_temperature 298(2)
_diffrn_detector_area_resol_mean 3
_diffrn_measured_fraction_theta_full 0.906
_diffrn_measured_fraction_theta_max 0.906
_diffrn_measurement_device_type 'BRUKER CCD AREA DETECTOR'
_diffrn_measurement_method 'PHI-OMEGA SCAN'
_diffrn_radiation_monochromator graphite
_diffrn_radiation_source 'fine-focus sealed tube'
_diffrn_radiation_type MoK\a
_diffrn_radiation_wavelength 0.71073
_diffrn_reflns_av_R_equivalents 0.0886
_diffrn_reflns_av_sigmaI/netI 0.1625
_diffrn_reflns_limit_h_max 15
_diffrn_reflns_limit_h_min -19
_diffrn_reflns_limit_k_max 19
_diffrn_reflns_limit_k_min -18
_diffrn_reflns_limit_l_max 24
_diffrn_reflns_limit_l_min -22
_diffrn_reflns_number 17509
_diffrn_reflns_theta_full 28.00
_diffrn_reflns_theta_max 28.00
_diffrn_reflns_theta_min 1.62
_exptl_absorpt_coefficient_mu 0.531
_exptl_absorpt_correction_T_max 0.9739
_exptl_absorpt_correction_T_min 0.8157
_exptl_absorpt_correction_type multi-scan
_exptl_absorpt_process_details SADABS
_exptl_crystal_colour PINK
_exptl_crystal_density_diffrn 1.110
_exptl_crystal_density_method 'not measured'
_exptl_crystal_description PLATE
_exptl_crystal_F_000 1179
_exptl_crystal_size_max 0.40
_exptl_crystal_size_mid 0.12
_exptl_crystal_size_min 0.05
_refine_diff_density_max 0.289
_refine_diff_density_min -0.261
_refine_diff_density_rms 0.068
_refine_ls_abs_structure_details 'Flack H D (1983), Acta Cryst. A39, 876-881'
_refine_ls_abs_structure_Flack 0.03(3)
_refine_ls_extinction_method none
_refine_ls_goodness_of_fit_ref 0.862
_refine_ls_hydrogen_treatment constr
_refine_ls_matrix_type full
_refine_ls_number_parameters 231
_refine_ls_number_reflns 4956
_refine_ls_number_restraints 0
_refine_ls_restrained_S_all 0.862
_refine_ls_R_factor_all 0.1187
_refine_ls_R_factor_gt 0.0585
_refine_ls_shift/su_max 0.006
_refine_ls_shift/su_mean 0.001
_refine_ls_structure_factor_coef Fsqd
_refine_ls_weighting_details 'calc w=1/[\s^2^(Fo^2^)+(0.0621P)^2^+0.0000P] where P=(Fo^2^+2Fc^2^)/3'
_refine_ls_weighting_scheme calc
_refine_ls_wR_factor_gt 0.1375
_refine_ls_wR_factor_ref 0.1532
_reflns_number_gt 2501
_reflns_number_total 4956
_reflns_threshold_expression >2sigma(I)
_cod_data_source_file B816221B.txt
_cod_data_source_block an0204fm
_cod_depositor_comments
;
The following automatic conversions were performed:
'_symmetry_cell_setting' value 'TRIGONAL' changed to 'trigonal' according
to '/home/saulius/struct/CIF-dictionaries/cif_core.dic' dictionary named
'cif_core.dic' version 2.4.1 from
2010-06-29.

'_exptl_absorpt_correction_type' value 'MULTI-SCAN' changed
to 'multi-scan' according to
'/home/saulius/struct/CIF-dictionaries/cif_core.dic' dictionary named
'cif_core.dic' version 2.4.1 from 2010-06-29.

Automatic conversion script
Id: cif_fix_enum 1527 2010-12-29 10:47:43Z saulius 

 Replaced the incorrect bibliographical reference to the original
 publication with a proper one.

 Antanas Vaitkus,
 2019-09-18
;
_cod_original_sg_symbol_H-M P3(2)21
_cod_database_code 7200477

loop_
_symmetry_equiv_pos_as_xyz
'x, y, z'
'-y, x-y, z+2/3'
'-x+y, -x, z+1/3'
'y, x, -z'
'-x, -x+y, -z+2/3'
'x-y, -y, -z+1/3'

loop_
_atom_site_label
_atom_site_type_symbol
_atom_site_fract_x
_atom_site_fract_y
_atom_site_fract_z
_atom_site_U_iso_or_equiv
_atom_site_adp_type
_atom_site_occupancy
_atom_site_symmetry_multiplicity
_atom_site_calc_flag
_atom_site_refinement_flags
_atom_site_disorder_assembly
_atom_site_disorder_group
Co1 Co 0.25588(7) 0.0000 0.1667 0.0411(3) Uani 1 2 d S . .
Cl2 Cl 0.22341(12) -0.06194(11) 0.04059(6) 0.0480(3) Uani 1 1 d . . .
N1 N 0.4220(4) 0.1176(4) 0.1458(2) 0.0525(12) Uani 1 1 d . . .
C2 C 0.4527(4) 0.1825(4) 0.0881(3) 0.0485(13) Uani 1 1 d . . .
H2 H 0.4005 0.1769 0.0570 0.058 Uiso 1 1 calc R . .
C3 C 0.5539(4) 0.2534(4) 0.0744(3) 0.0444(13) Uani 1 1 d . . .
H3 H 0.5708 0.2965 0.0346 0.053 Uiso 1 1 calc R . .
C4 C 0.6342(4) 0.2636(4) 0.1186(3) 0.0441(13) Uani 1 1 d . . .
C5 C 0.6051(4) 0.2009(5) 0.1784(3) 0.0482(14) Uani 1 1 d . . .
H5 H 0.6565 0.2067 0.2103 0.058 Uiso 1 1 calc R . .
C6 C 0.5001(5) 0.1304(5) 0.1902(3) 0.0555(15) Uani 1 1 d . . .
H6 H 0.4814 0.0891 0.2309 0.067 Uiso 1 1 calc R . .
N7 N 0.7452(3) 0.3318(4) 0.1075(2) 0.0494(12) Uani 1 1 d . . .
H7 H 0.7874 0.3239 0.1356 0.059 Uiso 1 1 calc R . .
C8 C 0.7919(4) 0.4086(4) 0.0569(3) 0.0453(13) Uani 1 1 d . . .
O9 O 0.7427(3) 0.4283(4) 0.0149(2) 0.0702(13) Uani 1 1 d . . .
C10 C 0.9108(4) 0.4690(4) 0.0570(3) 0.0416(12) Uani 1 1 d . . .
C11 C 0.9624(5) 0.5719(4) 0.0344(3) 0.0534(15) Uani 1 1 d . . .
H11 H 0.9240 0.6026 0.0168 0.064 Uiso 1 1 calc R . .
C12 C 1.0732(5) 0.6309(4) 0.0377(3) 0.0591(16) Uani 1 1 d . . .
H12 H 1.1075 0.7015 0.0226 0.071 Uiso 1 1 calc R . .
C13 C 1.1325(5) 0.5905(5) 0.0617(3) 0.0567(16) Uani 1 1 d . . .
H13 H 1.2063 0.6327 0.0648 0.068 Uiso 1 1 calc R . .
C14 C 1.0809(4) 0.4825(4) 0.0820(3) 0.0430(13) Uani 1 1 d . . .
C15 C 0.9711(5) 0.4250(4) 0.0804(3) 0.0471(13) Uani 1 1 d . . .
H15 H 0.9364 0.3544 0.0954 0.057 Uiso 1 1 calc R . .
C16 C 1.1474(5) 0.4390(5) 0.1062(3) 0.0545(14) Uani 1 1 d . . .
O17 O 1.2334(4) 0.4889(4) 0.1366(3) 0.0920(16) Uani 1 1 d . . .
N18 N 1.1048(3) 0.3302(3) 0.0896(2) 0.0462(12) Uani 1 1 d . . .
H18 H 1.0475 0.3017 0.0647 0.055 Uiso 1 1 calc R . .
C19 C 1.1433(4) 0.2634(4) 0.1085(3) 0.0449(13) Uani 1 1 d . . .
C20 C 1.2316(5) 0.2915(5) 0.1507(3) 0.0594(16) Uani 1 1 d . . .
H20 H 1.2720 0.3602 0.1686 0.071 Uiso 1 1 calc R . .
C21 C 1.2578(5) 0.2133(5) 0.1654(3) 0.0555(15) Uani 1 1 d . . .
H21 H 1.3169 0.2328 0.1940 0.067 Uiso 1 1 calc R . .
N22 N 1.2063(3) 0.1136(3) 0.1423(2) 0.0437(11) Uani 1 1 d . . .
C23 C 1.1238(4) 0.0886(5) 0.1007(3) 0.0532(15) Uani 1 1 d . . .
H23 H 1.0865 0.0197 0.0828 0.064 Uiso 1 1 calc R . .
C24 C 1.0889(5) 0.1605(5) 0.0821(3) 0.0560(15) Uani 1 1 d . . .
H24 H 1.0303 0.1391 0.0526 0.067 Uiso 1 1 calc R . .

loop_
_atom_site_aniso_label
_atom_site_aniso_U_11
_atom_site_aniso_U_22
_atom_site_aniso_U_33
_atom_site_aniso_U_23
_atom_site_aniso_U_13
_atom_site_aniso_U_12
Co1 0.0366(4) 0.0424(6) 0.0464(5) 0.0100(5) 0.0050(2) 0.0212(3)
Cl2 0.0532(8) 0.0470(7) 0.0460(7) 0.0091(6) 0.0049(7) 0.0267(7)
N1 0.048(3) 0.056(3) 0.051(2) 0.012(2) 0.007(2) 0.025(3)
C2 0.037(3) 0.052(3) 0.048(3) 0.008(3) 0.003(3) 0.016(3)
C3 0.039(3) 0.049(3) 0.037(3) 0.008(2) 0.009(2) 0.016(3)
C4 0.050(3) 0.047(3) 0.040(3) -0.001(2) 0.005(3) 0.029(3)
C5 0.035(3) 0.065(4) 0.050(3) 0.009(3) 0.006(2) 0.028(3)
C6 0.048(3) 0.071(4) 0.048(3) 0.007(3) 0.005(3) 0.030(3)
N7 0.038(3) 0.056(3) 0.049(3) 0.002(2) 0.003(2) 0.019(2)
C8 0.044(3) 0.036(3) 0.057(3) 0.010(3) 0.007(3) 0.022(3)
O9 0.049(3) 0.073(3) 0.083(3) 0.028(3) 0.001(2) 0.026(2)
C10 0.045(3) 0.033(3) 0.046(3) 0.000(2) 0.008(2) 0.018(3)
C11 0.052(4) 0.040(3) 0.077(4) 0.001(3) 0.017(3) 0.029(3)
C12 0.062(4) 0.033(3) 0.082(4) 0.007(3) 0.019(4) 0.024(3)
C13 0.045(3) 0.034(3) 0.084(4) 0.000(3) 0.013(3) 0.014(3)
C14 0.039(3) 0.029(3) 0.054(3) -0.008(2) 0.000(2) 0.012(2)
C15 0.059(4) 0.035(3) 0.048(3) 0.003(2) 0.015(3) 0.023(3)
C16 0.048(3) 0.042(3) 0.065(4) -0.012(3) -0.004(3) 0.016(3)
O17 0.071(3) 0.053(3) 0.147(4) -0.032(3) -0.052(3) 0.028(3)
N18 0.035(2) 0.040(3) 0.059(3) -0.009(2) -0.013(2) 0.016(2)
C19 0.046(3) 0.040(3) 0.056(3) 0.001(3) -0.010(3) 0.027(3)
C20 0.061(4) 0.040(3) 0.074(4) -0.016(3) -0.023(3) 0.023(3)
C21 0.051(4) 0.065(4) 0.048(3) 0.001(3) -0.021(3) 0.027(3)
N22 0.037(2) 0.039(3) 0.053(3) 0.000(2) -0.004(2) 0.018(2)
C23 0.046(4) 0.048(4) 0.062(3) -0.011(3) -0.011(3) 0.022(3)
C24 0.064(4) 0.047(3) 0.061(3) -0.008(3) -0.019(3) 0.031(3)

loop_
_atom_type_symbol
_atom_type_description
_atom_type_scat_dispersion_real
_atom_type_scat_dispersion_imag
_atom_type_scat_source
C C 0.0033 0.0016 'International Tables Vol C Tables 4.2.6.8 and 6.1.1.4'
H H 0.0000 0.0000 'International Tables Vol C Tables 4.2.6.8 and 6.1.1.4'
Cl Cl 0.1484 0.1585 'International Tables Vol C Tables 4.2.6.8 and 6.1.1.4'
Co Co 0.3494 0.9721 'International Tables Vol C Tables 4.2.6.8 and 6.1.1.4'
N N 0.0061 0.0033 'International Tables Vol C Tables 4.2.6.8 and 6.1.1.4'
O O 0.0106 0.0060 'International Tables Vol C Tables 4.2.6.8 and 6.1.1.4'

loop_
_geom_angle_atom_site_label_1
_geom_angle_atom_site_label_2
_geom_angle_atom_site_label_3
_geom_angle
_geom_angle_site_symmetry_1
_geom_angle_site_symmetry_3
_geom_angle_publ_flag
N22 Co1 N22 88.4(2) 1_455 6_455 ?
N22 Co1 N1 91.38(16) 1_455 . ?
N22 Co1 N1 177.90(18) 6_455 . ?
N22 Co1 N1 177.91(18) 1_455 6 ?
N22 Co1 N1 91.38(16) 6_455 6 ?
N1 Co1 N1 88.9(3) . 6 ?
N22 Co1 Cl2 89.71(12) 1_455 . ?
N22 Co1 Cl2 89.59(12) 6_455 . ?
N1 Co1 Cl2 92.49(12) . . ?
N1 Co1 Cl2 88.22(12) 6 . ?
N22 Co1 Cl2 89.58(12) 1_455 6 ?
N22 Co1 Cl2 89.70(12) 6_455 6 ?
N1 Co1 Cl2 88.22(12) . 6 ?
N1 Co1 Cl2 92.49(12) 6 6 ?
Cl2 Co1 Cl2 179.01(8) . 6 ?
C6 N1 C2 116.3(5) . . ?
C6 N1 Co1 121.3(3) . . ?
C2 N1 Co1 122.4(4) . . ?
C3 C2 N1 122.8(5) . . ?
C3 C2 H2 118.6 . . ?
N1 C2 H2 118.6 . . ?
C2 C3 C4 120.7(5) . . ?
C2 C3 H3 119.7 . . ?
C4 C3 H3 119.7 . . ?
C5 C4 C3 117.6(5) . . ?
C5 C4 N7 116.6(5) . . ?
C3 C4 N7 125.8(5) . . ?
C6 C5 C4 119.2(5) . . ?
C6 C5 H5 120.4 . . ?
C4 C5 H5 120.4 . . ?
N1 C6 C5 123.3(5) . . ?
N1 C6 H6 118.4 . . ?
C5 C6 H6 118.4 . . ?
C8 N7 C4 126.8(5) . . ?
C8 N7 H7 116.6 . . ?
C4 N7 H7 116.6 . . ?
O9 C8 N7 123.4(5) . . ?
O9 C8 C10 120.9(5) . . ?
N7 C8 C10 115.7(5) . . ?
C11 C10 C15 118.5(5) . . ?
C11 C10 C8 118.8(5) . . ?
C15 C10 C8 122.7(5) . . ?
C10 C11 C12 119.5(6) . . ?
C10 C11 H11 120.3 . . ?
C12 C11 H11 120.3 . . ?
C13 C12 C11 122.8(5) . . ?
C13 C12 H12 118.6 . . ?
C11 C12 H12 118.6 . . ?
C12 C13 C14 118.6(6) . . ?
C12 C13 H13 120.7 . . ?
C14 C13 H13 120.7 . . ?
C15 C14 C13 118.5(5) . . ?
C15 C14 C16 123.8(5) . . ?
C13 C14 C16 117.7(5) . . ?
C14 C15 C10 122.1(5) . . ?
C14 C15 H15 118.9 . . ?
C10 C15 H15 118.9 . . ?
O17 C16 N18 120.7(6) . . ?
O17 C16 C14 125.9(5) . . ?
N18 C16 C14 113.4(5) . . ?
C19 N18 C16 128.3(4) . . ?
C19 N18 H18 115.8 . . ?
C16 N18 H18 115.8 . . ?
N18 C19 C24 116.6(5) . . ?
N18 C19 C20 125.4(5) . . ?
C24 C19 C20 118.0(5) . . ?
C19 C20 C21 117.6(5) . . ?
C19 C20 H20 121.2 . . ?
C21 C20 H20 121.2 . . ?
N22 C21 C20 126.0(5) . . ?
N22 C21 H21 117.0 . . ?
C20 C21 H21 117.0 . . ?
C23 N22 C21 115.7(5) . . ?
C23 N22 Co1 121.4(4) . 1_655 ?
C21 N22 Co1 122.8(4) . 1_655 ?
N22 C23 C24 123.8(5) . . ?
N22 C23 H23 118.1 . . ?
C24 C23 H23 118.1 . . ?
C19 C24 C23 118.9(5) . . ?
C19 C24 H24 120.6 . . ?
C23 C24 H24 120.6 . . ?

loop_
_geom_bond_atom_site_label_1
_geom_bond_atom_site_label_2
_geom_bond_distance
_geom_bond_site_symmetry_2
_geom_bond_publ_flag
Co1 N22 2.148(4) 1_455 ?
Co1 N22 2.148(4) 6_455 ?
Co1 N1 2.178(5) . ?
Co1 N1 2.178(5) 6 ?
Co1 Cl2 2.5106(13) . ?
Co1 Cl2 2.5106(13) 6 ?
N1 C6 1.344(7) . ?
N1 C2 1.363(7) . ?
C2 C3 1.329(7) . ?
C2 H2 0.9300 . ?
C3 C4 1.379(7) . ?
C3 H3 0.9300 . ?
C4 C5 1.378(7) . ?
C4 N7 1.419(7) . ?
C5 C6 1.360(7) . ?
C5 H5 0.9300 . ?
C6 H6 0.9300 . ?
N7 C8 1.364(6) . ?
N7 H7 0.8600 . ?
C8 O9 1.194(6) . ?
C8 C10 1.491(7) . ?
C10 C11 1.360(7) . ?
C10 C15 1.385(8) . ?
C11 C12 1.392(8) . ?
C11 H11 0.9300 . ?
C12 C13 1.338(8) . ?
C12 H12 0.9300 . ?
C13 C14 1.408(8) . ?
C13 H13 0.9300 . ?
C14 C15 1.377(7) . ?
C14 C16 1.463(8) . ?
C15 H15 0.9300 . ?
C16 O17 1.227(7) . ?
C16 N18 1.411(7) . ?
N18 C19 1.383(7) . ?
N18 H18 0.8600 . ?
C19 C24 1.385(8) . ?
C19 C20 1.385(8) . ?
C20 C21 1.390(8) . ?
C20 H20 0.9300 . ?
C21 N22 1.325(7) . ?
C21 H21 0.9300 . ?
N22 C23 1.322(7) . ?
N22 Co1 2.148(4) 1_655 ?
C23 C24 1.409(7) . ?
C23 H23 0.9300 . ?
C24 H24 0.9300 . ?

loop_
_geom_hbond_atom_site_label_D
_geom_hbond_atom_site_label_H
_geom_hbond_atom_site_label_A
_geom_hbond_distance_DH
_geom_hbond_distance_HA
_geom_hbond_distance_DA
_geom_hbond_angle_DHA
_geom_hbond_site_symmetry_A
N18 H18 Cl2 0.86 2.44 3.251(4) 156.5 4_655
